data_7113120
loop_
_publ_author_name
'Min, Kil Sik'
'Swierczek, Krzysztof'
'DiPasquale, Antonio G.'
'Rheingold, Arnold L.'
'Reiff, William M.'
'Arif, Atta M.'
'Miller, Joel S.'

_publ_section_title
;
 A dinuclear iron(ii) complex, [(TPyA)FeII(THBQ2--)FeII(TPyA)](BF4)2 [TPyA
 = tris(2-pyridylmethyl)amine; THBQ2-- =
 2,3,5,6-tetrahydroxy-1,4-benzoquinonate] exhibiting both spin crossover
 with hysteresis and ferromagnetic exchange
;
_journal_coden_ASTM CHCOFS
_journal_issue 3
_journal_name_full
;
 Chemical Communications (Cambridge, United Kingdom)
;
_journal_page_first 317
_journal_page_last 319
_journal_paper_doi 10.1039/b715271j
_journal_year 2008
_chemical_formula_sum 'C42 H38 B2 F8 Fe2 N8 O6'
_chemical_formula_weight 1036.12
_space_group_IT_number 14
_symmetry_cell_setting monoclinic
_symmetry_space_group_name_Hall '-P 2ybc'
_symmetry_space_group_name_H-M 'P 1 21/c 1'
_atom_sites_solution_hydrogens geom
_atom_sites_solution_primary direct
_atom_sites_solution_secondary difmap
_audit_creation_method SHELXL-97
_cell_angle_alpha 90.00
_cell_angle_beta 97.225(2)
_cell_angle_gamma 90.00
_cell_formula_units_Z 4
_cell_length_a 14.4139(16)
_cell_length_b 21.922(2)
_cell_length_c 14.9549(16)
_cell_measurement_temperature 208(2)
_cell_volume 4688.0(8)
_computing_cell_refinement 'Bruker SMART'
_computing_data_collection 'Bruker SMART'
_computing_data_reduction 'Bruker SAINT'
_computing_molecular_graphics 'Ortep-3 (Farrugia, 1997)'
_computing_publication_material SHELXL97
_computing_structure_refinement 'SHELXL-97 (Sheldrick, 1997)'
_computing_structure_solution 'SHELXS-97 (Sheldrick, 1990)'
_diffrn_ambient_temperature 208(2)
_diffrn_measured_fraction_theta_full 1.000
_diffrn_measured_fraction_theta_max 0.947
_diffrn_measurement_device_type 'Siemens SMART CCD Diffractometer'
_diffrn_measurement_method 'phi and omega scans'
_diffrn_radiation_monochromator graphite
_diffrn_radiation_source 'fine-focus sealed tube'
_diffrn_radiation_type MoK\a
_diffrn_radiation_wavelength 0.71073
_diffrn_reflns_av_R_equivalents 0.0979
_diffrn_reflns_av_sigmaI/netI 0.1493
_diffrn_reflns_limit_h_max 19
_diffrn_reflns_limit_h_min -18
_diffrn_reflns_limit_k_max 29
_diffrn_reflns_limit_k_min -18
_diffrn_reflns_limit_l_max 19
_diffrn_reflns_limit_l_min -14
_diffrn_reflns_number 32099
_diffrn_reflns_theta_full 25.00
_diffrn_reflns_theta_max 28.27
_diffrn_reflns_theta_min 1.42
_exptl_absorpt_coefficient_mu 0.705
_exptl_absorpt_correction_T_max 0.9589
_exptl_absorpt_correction_T_min 0.9328
_exptl_absorpt_correction_type multi-scan
_exptl_absorpt_process_details SADABS
_exptl_crystal_colour brown
_exptl_crystal_density_diffrn 1.468
_exptl_crystal_density_method 'not measured'
_exptl_crystal_description block
_exptl_crystal_F_000 2112
_exptl_crystal_size_max 0.10
_exptl_crystal_size_mid 0.10
_exptl_crystal_size_min 0.06
_refine_diff_density_max 0.942
_refine_diff_density_min -0.421
_refine_diff_density_rms 0.101
_refine_ls_extinction_method none
_refine_ls_goodness_of_fit_ref 0.829
_refine_ls_hydrogen_treatment constr
_refine_ls_matrix_type full
_refine_ls_number_parameters 615
_refine_ls_number_reflns 10997
_refine_ls_number_restraints 0
_refine_ls_restrained_S_all 0.829
_refine_ls_R_factor_all 0.1386
_refine_ls_R_factor_gt 0.0653
_refine_ls_shift/su_max 0.001
_refine_ls_shift/su_mean 0.000
_refine_ls_structure_factor_coef Fsqd
_refine_ls_weighting_details 'calc w=1/[\s^2^(Fo^2^)+(0.0497P)^2^+0.0000P] where P=(Fo^2^+2Fc^2^)/3'
_refine_ls_weighting_scheme calc
_refine_ls_wR_factor_gt 0.1260
_refine_ls_wR_factor_ref 0.1455
_reflns_number_gt 5016
_reflns_number_total 10997
_reflns_threshold_expression >2sigma(I)
_cod_duplicate_entry 7102835
_cod_data_source_file b715271j.txt
_cod_data_source_block jsm140
_cod_original_cell_volume 4688.0(9)
_cod_original_sg_symbol_H-M P2(1)/c
_cod_database_code 7113120

loop_
_symmetry_equiv_pos_as_xyz
'x, y, z'
'-x, y+1/2, -z+1/2'
'-x, -y, -z'
'x, -y-1/2, z-1/2'

loop_
_atom_site_label
_atom_site_type_symbol
_atom_site_fract_x
_atom_site_fract_y
_atom_site_fract_z
_atom_site_U_iso_or_equiv
_atom_site_adp_type
_atom_site_occupancy
_atom_site_symmetry_multiplicity
_atom_site_calc_flag
_atom_site_refinement_flags
C1 C 0.4867(3) 0.1642(2) 0.1488(3) 0.0382(12) Uani 1 1 d .
H1 H 0.4643 0.1271 0.1695 0.046 Uiso 1 1 calc R
C2 C 0.4264(4) 0.2123(2) 0.1362(3) 0.0446(13) Uani 1 1 d .
H2 H 0.3637 0.2079 0.1464 0.054 Uiso 1 1 calc R
C3 C 0.4585(4) 0.2676(2) 0.1084(3) 0.0452(13) Uani 1 1 d .
H3 H 0.4190 0.3018 0.1008 0.054 Uiso 1 1 calc R
C4 C 0.5501(4) 0.2712(2) 0.0922(3) 0.0432(12) Uani 1 1 d .
H4 H 0.5741 0.3082 0.0733 0.052 Uiso 1 1 calc R
C5 C 0.6071(3) 0.2198(2) 0.1036(3) 0.0336(11) Uani 1 1 d .
C6 C 0.7029(3) 0.21806(19) 0.0773(3) 0.0358(11) Uani 1 1 d .
H6A H 0.7331 0.2579 0.0880 0.043 Uiso 1 1 calc R
H6B H 0.7002 0.2083 0.0131 0.043 Uiso 1 1 calc R
C7 C 0.6714(3) 0.07899(19) 0.3381(3) 0.0359(11) Uani 1 1 d .
H7 H 0.6287 0.0474 0.3208 0.043 Uiso 1 1 calc R
C8 C 0.7007(3) 0.0883(2) 0.4283(3) 0.0449(13) Uani 1 1 d .
H8 H 0.6788 0.0631 0.4719 0.054 Uiso 1 1 calc R
C9 C 0.7625(4) 0.1349(2) 0.4538(3) 0.0444(13) Uani 1 1 d .
H9 H 0.7827 0.1422 0.5151 0.053 Uiso 1 1 calc R
C10 C 0.7942(3) 0.1704(2) 0.3883(3) 0.0386(12) Uani 1 1 d .
H10 H 0.8364 0.2024 0.4042 0.046 Uiso 1 1 calc R
C11 C 0.7633(3) 0.15859(18) 0.2984(3) 0.0292(10) Uani 1 1 d .
C12 C 0.7956(3) 0.1948(2) 0.2230(3) 0.0402(12) Uani 1 1 d .
H12A H 0.7756 0.2372 0.2274 0.048 Uiso 1 1 calc R
H12B H 0.8641 0.1942 0.2290 0.048 Uiso 1 1 calc R
C13 C 0.7985(4) -0.0068(2) 0.1755(3) 0.0374(11) Uani 1 1 d .
H13 H 0.7494 -0.0279 0.1977 0.045 Uiso 1 1 calc R
C14 C 0.8811(4) -0.0361(2) 0.1734(3) 0.0431(13) Uani 1 1 d .
H14 H 0.8884 -0.0767 0.1932 0.052 Uiso 1 1 calc R
C15 C 0.9534(4) -0.0058(2) 0.1420(3) 0.0528(14) Uani 1 1 d .
H15 H 1.0112 -0.0254 0.1401 0.063 Uiso 1 1 calc R
C16 C 0.9406(4) 0.0533(2) 0.1135(3) 0.0484(13) Uani 1 1 d .
H16 H 0.9894 0.0747 0.0912 0.058 Uiso 1 1 calc R
C17 C 0.8566(3) 0.0808(2) 0.1176(3) 0.0328(11) Uani 1 1 d .
C18 C 0.8335(3) 0.1446(2) 0.0840(3) 0.0396(12) Uani 1 1 d .
H18A H 0.8893 0.1704 0.0946 0.048 Uiso 1 1 calc R
H18B H 0.8127 0.1437 0.0191 0.048 Uiso 1 1 calc R
C19 C 0.5713(3) 0.04497(17) 0.0026(2) 0.0226(9) Uani 1 1 d .
C20 C 0.5417(3) 0.01678(17) 0.0849(3) 0.0235(9) Uani 1 1 d .
C21 C 0.4718(3) -0.02690(17) 0.0817(2) 0.0227(9) Uani 1 1 d .
C22 C 0.4355(3) 0.04741(18) 0.5038(3) 0.0243(9) Uani 1 1 d .
C23 C 0.4527(3) 0.01929(17) 0.4142(2) 0.0233(9) Uani 1 1 d .
C24 C 0.5163(3) -0.02667(18) 0.4147(2) 0.0240(9) Uani 1 1 d .
C25 C 0.1723(4) 0.0008(2) 0.3737(3) 0.0501(14) Uani 1 1 d .
H25 H 0.2245 -0.0240 0.3687 0.060 Uiso 1 1 calc R
C26 C 0.0857(4) -0.0262(3) 0.3733(3) 0.0565(15) Uani 1 1 d .
H26 H 0.0794 -0.0687 0.3677 0.068 Uiso 1 1 calc R
C27 C 0.0093(4) 0.0092(3) 0.3812(3) 0.0615(16) Uani 1 1 d .
H27 H -0.0499 -0.0085 0.3825 0.074 Uiso 1 1 calc R
C28 C 0.0210(4) 0.0714(3) 0.3870(3) 0.0506(14) Uani 1 1 d .
H28 H -0.0307 0.0970 0.3906 0.061 Uiso 1 1 calc R
C29 C 0.1087(4) 0.0957(2) 0.3874(3) 0.0407(12) Uani 1 1 d .
C30 C 0.1286(3) 0.1626(2) 0.4023(3) 0.0443(13) Uani 1 1 d .
H30A H 0.0725 0.1860 0.3799 0.053 Uiso 1 1 calc R
H30B H 0.1428 0.1704 0.4671 0.053 Uiso 1 1 calc R
C31 C 0.2867(3) 0.0649(2) 0.1640(3) 0.0351(11) Uani 1 1 d .
H31 H 0.3317 0.0352 0.1839 0.042 Uiso 1 1 calc R
C32 C 0.2455(4) 0.0635(2) 0.0758(3) 0.0503(14) Uani 1 1 d .
H32 H 0.2613 0.0328 0.0364 0.060 Uiso 1 1 calc R
C33 C 0.1807(4) 0.1075(2) 0.0462(3) 0.0541(14) Uani 1 1 d .
H33 H 0.1531 0.1081 -0.0142 0.065 Uiso 1 1 calc R
C34 C 0.1572(3) 0.1505(2) 0.1061(3) 0.0435(13) Uani 1 1 d .
H34 H 0.1128 0.1807 0.0872 0.052 Uiso 1 1 calc R
C35 C 0.1993(3) 0.14924(19) 0.1944(3) 0.0303(10) Uani 1 1 d .
C36 C 0.1786(4) 0.1974(2) 0.2595(3) 0.0446(13) Uani 1 1 d .
H36A H 0.2093 0.2352 0.2443 0.053 Uiso 1 1 calc R
H36B H 0.1110 0.2050 0.2512 0.053 Uiso 1 1 calc R
C37 C 0.4860(4) 0.1936(2) 0.3607(3) 0.0406(12) Uani 1 1 d .
H37 H 0.5172 0.1566 0.3533 0.049 Uiso 1 1 calc R
C38 C 0.5367(4) 0.2471(2) 0.3598(3) 0.0475(13) Uani 1 1 d .
H38 H 0.6007 0.2464 0.3534 0.057 Uiso 1 1 calc R
C39 C 0.4903(5) 0.3017(3) 0.3686(3) 0.0599(16) Uani 1 1 d .
H39 H 0.5218 0.3392 0.3667 0.072 Uiso 1 1 calc R
C40 C 0.3984(4) 0.2999(2) 0.3799(3) 0.0508(14) Uani 1 1 d .
H40 H 0.3659 0.3364 0.3867 0.061 Uiso 1 1 calc R
C41 C 0.3518(4) 0.2444(2) 0.3816(3) 0.0392(12) Uani 1 1 d .
C42 C 0.2534(3) 0.2388(2) 0.4014(3) 0.0404(12) Uani 1 1 d .
H42A H 0.2182 0.2754 0.3802 0.049 Uiso 1 1 calc R
H42B H 0.2526 0.2356 0.4667 0.049 Uiso 1 1 calc R
B1 B 0.2303(5) 0.1390(3) 0.6661(4) 0.0478(16) Uani 1 1 d .
B2 B 0.9469(6) 0.1757(3) 0.8631(5) 0.063(2) Uani 1 1 d .
N1 N 0.5745(3) 0.16682(16) 0.1336(2) 0.0307(9) Uani 1 1 d .
N2 N 0.7020(2) 0.11381(15) 0.2743(2) 0.0272(8) Uani 1 1 d .
N3 N 0.7833(3) 0.05166(16) 0.1471(2) 0.0309(9) Uani 1 1 d .
N4 N 0.7578(2) 0.17002(15) 0.1329(2) 0.0290(8) Uani 1 1 d .
N5 N 0.1841(3) 0.06095(16) 0.3810(2) 0.0349(9) Uani 1 1 d .
N6 N 0.2646(2) 0.10748(15) 0.2225(2) 0.0291(8) Uani 1 1 d .
N7 N 0.3967(3) 0.19134(17) 0.3713(2) 0.0336(9) Uani 1 1 d .
N8 N 0.2079(3) 0.18382(15) 0.3562(2) 0.0325(9) Uani 1 1 d .
O1 O 0.6368(2) 0.08489(12) 0.01656(17) 0.0302(7) Uani 1 1 d .
O2 O 0.5845(2) 0.03645(12) 0.16031(17) 0.0291(7) Uani 1 1 d .
O3 O 0.4435(2) -0.05211(12) 0.15747(17) 0.0298(7) Uani 1 1 d .
H3A H 0.4768 -0.0390 0.2027 0.045 Uiso 1 1 calc R
O4 O 0.3753(2) 0.08902(12) 0.49893(17) 0.0310(7) Uani 1 1 d .
O5 O 0.4059(2) 0.04264(12) 0.34371(17) 0.0319(7) Uani 1 1 d .
O6 O 0.5339(2) -0.05256(13) 0.33465(17) 0.0334(7) Uani 1 1 d .
H6 H 0.5848 -0.0707 0.3423 0.050 Uiso 1 1 calc R
F1 F 0.1870(2) 0.15635(12) 0.7392(2) 0.0684(9) Uani 1 1 d .
F2 F 0.1764(3) 0.09712(14) 0.6152(2) 0.0847(11) Uani 1 1 d .
F3 F 0.2433(2) 0.19003(13) 0.61496(19) 0.0645(9) Uani 1 1 d .
F4 F 0.3160(2) 0.11365(15) 0.6979(2) 0.0738(10) Uani 1 1 d .
F5 F 0.9858(3) 0.1462(2) 0.9356(3) 0.148(2) Uani 1 1 d .
F6 F 0.8568(3) 0.19039(17) 0.8794(2) 0.1022(13) Uani 1 1 d .
F7 F 0.9421(3) 0.13872(14) 0.7888(2) 0.0823(11) Uani 1 1 d .
F8 F 0.9825(4) 0.2282(2) 0.8425(3) 0.152(2) Uani 1 1 d .
Fe1 Fe 0.67112(4) 0.10189(3) 0.14611(4) 0.02703(16) Uani 1 1 d .
Fe2 Fe 0.31276(4) 0.10903(3) 0.36414(4) 0.03021(18) Uani 1 1 d .

loop_
_atom_site_aniso_label
_atom_site_aniso_U_11
_atom_site_aniso_U_22
_atom_site_aniso_U_33
_atom_site_aniso_U_23
_atom_site_aniso_U_13
_atom_site_aniso_U_12
C1 0.042(3) 0.047(3) 0.025(2) -0.003(2) 0.004(2) -0.005(2)
C2 0.042(3) 0.059(4) 0.032(3) 0.004(2) 0.002(2) 0.006(3)
C3 0.053(4) 0.051(3) 0.032(3) 0.001(2) 0.004(2) 0.016(3)
C4 0.053(4) 0.044(3) 0.031(3) 0.001(2) -0.001(2) -0.005(3)
C5 0.037(3) 0.043(3) 0.020(2) -0.002(2) 0.000(2) 0.001(2)
C6 0.046(3) 0.031(3) 0.031(3) 0.0096(19) 0.004(2) -0.003(2)
C7 0.050(3) 0.036(3) 0.021(2) -0.0035(19) 0.000(2) -0.013(2)
C8 0.065(4) 0.051(3) 0.017(2) 0.003(2) 0.002(2) -0.018(3)
C9 0.065(4) 0.041(3) 0.024(3) -0.005(2) -0.007(2) -0.007(3)
C10 0.048(3) 0.037(3) 0.028(3) -0.007(2) -0.003(2) -0.010(2)
C11 0.035(3) 0.029(2) 0.023(2) -0.0009(18) 0.003(2) -0.002(2)
C12 0.052(3) 0.042(3) 0.025(2) -0.004(2) -0.002(2) -0.021(2)
C13 0.051(3) 0.036(3) 0.025(2) 0.000(2) 0.003(2) -0.006(2)
C14 0.060(4) 0.033(3) 0.034(3) -0.001(2) -0.001(3) 0.001(3)
C15 0.052(4) 0.051(3) 0.056(4) 0.001(3) 0.006(3) 0.016(3)
C16 0.043(3) 0.051(3) 0.053(3) -0.001(3) 0.015(3) -0.009(3)
C17 0.037(3) 0.035(3) 0.027(2) -0.0045(19) 0.007(2) -0.001(2)
C18 0.046(3) 0.040(3) 0.036(3) 0.003(2) 0.015(2) -0.007(2)
C19 0.030(2) 0.022(2) 0.016(2) -0.0003(16) 0.0028(18) -0.0019(19)
C20 0.029(2) 0.023(2) 0.018(2) -0.0002(17) 0.0015(18) 0.0025(19)
C21 0.029(2) 0.025(2) 0.014(2) 0.0025(16) 0.0038(18) -0.0027(19)
C22 0.024(2) 0.025(2) 0.023(2) 0.0035(17) 0.0020(19) -0.0026(19)
C23 0.029(2) 0.026(2) 0.015(2) 0.0004(17) 0.0036(18) 0.0003(19)
C24 0.030(3) 0.026(2) 0.015(2) 0.0022(16) -0.0011(18) 0.0025(19)
C25 0.070(4) 0.045(3) 0.036(3) 0.005(2) 0.005(3) 0.007(3)
C26 0.070(4) 0.049(4) 0.050(4) -0.001(3) 0.005(3) -0.015(3)
C27 0.065(4) 0.083(5) 0.036(3) -0.001(3) 0.003(3) -0.019(4)
C28 0.042(3) 0.066(4) 0.044(3) -0.005(3) 0.007(3) -0.002(3)
C29 0.045(3) 0.052(3) 0.026(2) -0.004(2) 0.004(2) 0.001(3)
C30 0.043(3) 0.051(3) 0.040(3) -0.003(2) 0.008(2) 0.011(3)
C31 0.037(3) 0.041(3) 0.026(2) -0.006(2) -0.004(2) 0.010(2)
C32 0.062(4) 0.058(3) 0.029(3) -0.013(2) -0.004(3) 0.017(3)
C33 0.060(4) 0.071(4) 0.026(3) -0.010(3) -0.013(2) 0.014(3)
C34 0.051(3) 0.047(3) 0.030(3) 0.005(2) -0.009(2) 0.012(3)
C35 0.036(3) 0.030(2) 0.025(2) 0.0040(19) 0.003(2) -0.001(2)
C36 0.059(3) 0.042(3) 0.031(3) 0.004(2) 0.001(2) 0.015(3)
C37 0.053(3) 0.045(3) 0.022(2) -0.001(2) -0.004(2) 0.004(3)
C38 0.053(4) 0.055(4) 0.035(3) 0.003(2) 0.005(3) -0.012(3)
C39 0.082(5) 0.053(4) 0.041(3) 0.002(3) -0.004(3) -0.022(3)
C40 0.073(4) 0.043(3) 0.037(3) 0.000(2) 0.010(3) 0.001(3)
C41 0.061(4) 0.036(3) 0.017(2) 0.0000(19) -0.007(2) 0.001(3)
C42 0.057(3) 0.035(3) 0.028(3) -0.005(2) 0.004(2) 0.009(2)
B1 0.060(4) 0.040(4) 0.047(4) -0.001(3) 0.020(3) 0.001(3)
B2 0.075(6) 0.055(5) 0.054(5) -0.012(4) -0.009(4) 0.011(4)
N1 0.039(2) 0.037(2) 0.0160(18) -0.0038(15) 0.0023(17) -0.0072(18)
N2 0.033(2) 0.030(2) 0.0176(18) 0.0030(15) -0.0017(15) -0.0038(17)
N3 0.040(2) 0.034(2) 0.0167(18) -0.0016(15) -0.0003(17) -0.0080(18)
N4 0.034(2) 0.034(2) 0.0177(18) -0.0007(15) 0.0009(16) -0.0018(17)
N5 0.050(3) 0.033(2) 0.021(2) 0.0045(16) 0.0011(18) 0.004(2)
N6 0.033(2) 0.031(2) 0.0229(19) 0.0010(16) 0.0023(16) 0.0062(18)
N7 0.040(2) 0.042(2) 0.0174(19) 0.0016(16) -0.0009(17) 0.004(2)
N8 0.045(2) 0.031(2) 0.0196(19) -0.0028(15) -0.0005(17) 0.0084(18)
O1 0.0399(18) 0.0340(17) 0.0161(15) -0.0006(12) 0.0009(13) -0.0113(14)
O2 0.0390(18) 0.0340(17) 0.0130(14) -0.0025(12) -0.0016(13) -0.0121(14)
O3 0.0414(19) 0.0346(17) 0.0128(14) 0.0009(12) 0.0005(13) -0.0112(14)
O4 0.0420(19) 0.0332(17) 0.0171(15) 0.0004(12) 0.0007(13) 0.0092(15)
O5 0.0405(19) 0.0373(17) 0.0162(15) 0.0045(13) -0.0028(13) 0.0113(15)
O6 0.039(2) 0.0423(19) 0.0173(15) -0.0027(13) -0.0016(14) 0.0143(15)
F1 0.088(2) 0.0497(19) 0.076(2) -0.0044(16) 0.043(2) -0.0008(17)
F2 0.111(3) 0.069(2) 0.070(2) -0.0158(18) -0.001(2) -0.028(2)
F3 0.076(2) 0.064(2) 0.054(2) 0.0144(15) 0.0095(17) -0.0130(17)
F4 0.073(2) 0.098(3) 0.051(2) 0.0040(17) 0.0078(17) 0.037(2)
F5 0.193(5) 0.186(4) 0.053(3) -0.010(3) -0.029(3) 0.122(4)
F6 0.131(4) 0.093(3) 0.084(3) 0.005(2) 0.020(3) 0.040(3)
F7 0.119(3) 0.071(2) 0.054(2) -0.0181(17) -0.001(2) 0.026(2)
F8 0.194(5) 0.119(4) 0.149(4) -0.035(3) 0.043(4) -0.094(4)
Fe1 0.0348(4) 0.0295(3) 0.0161(3) -0.0008(3) 0.0007(3) -0.0086(3)
Fe2 0.0401(4) 0.0308(4) 0.0186(3) 0.0016(3) -0.0007(3) 0.0093(3)

loop_
_atom_type_symbol
_atom_type_description
_atom_type_scat_dispersion_real
_atom_type_scat_dispersion_imag
_atom_type_scat_source
C C 0.0033 0.0016 'International Tables Vol C Tables 4.2.6.8 and 6.1.1.4'
H H 0.0000 0.0000 'International Tables Vol C Tables 4.2.6.8 and 6.1.1.4'
B B 0.0013 0.0007 'International Tables Vol C Tables 4.2.6.8 and 6.1.1.4'
N N 0.0061 0.0033 'International Tables Vol C Tables 4.2.6.8 and 6.1.1.4'
O O 0.0106 0.0060 'International Tables Vol C Tables 4.2.6.8 and 6.1.1.4'
F F 0.0171 0.0103 'International Tables Vol C Tables 4.2.6.8 and 6.1.1.4'
Fe Fe 0.3463 0.8444 'International Tables Vol C Tables 4.2.6.8 and 6.1.1.4'

loop_
_geom_angle_atom_site_label_1
_geom_angle_atom_site_label_2
_geom_angle_atom_site_label_3
_geom_angle
_geom_angle_site_symmetry_1
_geom_angle_site_symmetry_3
N1 C1 C2 123.5(5) . .
N1 C1 H1 118.2 . .
C2 C1 H1 118.2 . .
C1 C2 C3 119.2(5) . .
C1 C2 H2 120.4 . .
C3 C2 H2 120.4 . .
C4 C3 C2 118.0(5) . .
C4 C3 H3 121.0 . .
C2 C3 H3 121.0 . .
C3 C4 C5 119.9(5) . .
C3 C4 H4 120.0 . .
C5 C4 H4 120.0 . .
N1 C5 C4 120.8(4) . .
N1 C5 C6 116.1(4) . .
C4 C5 C6 123.0(4) . .
C5 C6 N4 108.3(3) . .
C5 C6 H6A 110.0 . .
N4 C6 H6A 110.0 . .
C5 C6 H6B 110.0 . .
N4 C6 H6B 110.0 . .
H6A C6 H6B 108.4 . .
N2 C7 C8 121.7(4) . .
N2 C7 H7 119.1 . .
C8 C7 H7 119.1 . .
C7 C8 C9 119.3(4) . .
C7 C8 H8 120.4 . .
C9 C8 H8 120.4 . .
C10 C9 C8 118.9(4) . .
C10 C9 H9 120.5 . .
C8 C9 H9 120.5 . .
C9 C10 C11 119.4(4) . .
C9 C10 H10 120.3 . .
C11 C10 H10 120.3 . .
N2 C11 C10 121.2(4) . .
N2 C11 C12 116.2(4) . .
C10 C11 C12 122.5(4) . .
N4 C12 C11 112.0(3) . .
N4 C12 H12A 109.2 . .
C11 C12 H12A 109.2 . .
N4 C12 H12B 109.2 . .
C11 C12 H12B 109.2 . .
H12A C12 H12B 107.9 . .
C14 C13 N3 123.1(4) . .
C14 C13 H13 118.4 . .
N3 C13 H13 118.4 . .
C13 C14 C15 119.1(5) . .
C13 C14 H14 120.4 . .
C15 C14 H14 120.4 . .
C14 C15 C16 119.2(5) . .
C14 C15 H15 120.4 . .
C16 C15 H15 120.4 . .
C17 C16 C15 119.4(5) . .
C17 C16 H16 120.3 . .
C15 C16 H16 120.3 . .
N3 C17 C16 122.8(4) . .
N3 C17 C18 113.4(4) . .
C16 C17 C18 123.7(4) . .
N4 C18 C17 109.1(3) . .
N4 C18 H18A 109.9 . .
C17 C18 H18A 109.9 . .
N4 C18 H18B 109.9 . .
C17 C18 H18B 109.9 . .
H18A C18 H18B 108.3 . .
O1 C19 C21 125.1(4) . 3_655
O1 C19 C20 115.5(3) . .
C21 C19 C20 119.4(3) 3_655 .
O2 C20 C21 121.8(4) . .
O2 C20 C19 115.4(3) . .
C21 C20 C19 122.8(3) . .
O3 C21 C20 122.8(3) . .
O3 C21 C19 119.4(4) . 3_655
C20 C21 C19 117.9(3) . 3_655
O4 C22 C24 123.4(4) . 3_656
O4 C22 C23 115.5(3) . .
C24 C22 C23 121.1(4) 3_656 .
O5 C23 C24 125.7(4) . .
O5 C23 C22 115.7(3) . .
C24 C23 C22 118.6(3) . .
C23 C24 O6 119.9(3) . .
C23 C24 C22 120.3(4) . 3_656
O6 C24 C22 119.8(4) . 3_656
N5 C25 C26 122.1(5) . .
N5 C25 H25 119.0 . .
C26 C25 H25 119.0 . .
C27 C26 C25 119.7(5) . .
C27 C26 H26 120.2 . .
C25 C26 H26 120.2 . .
C26 C27 C28 118.4(6) . .
C26 C27 H27 120.8 . .
C28 C27 H27 120.8 . .
C29 C28 C27 119.4(5) . .
C29 C28 H28 120.3 . .
C27 C28 H28 120.3 . .
N5 C29 C28 122.3(5) . .
N5 C29 C30 115.0(4) . .
C28 C29 C30 122.5(5) . .
N8 C30 C29 112.4(4) . .
N8 C30 H30A 109.1 . .
C29 C30 H30A 109.1 . .
N8 C30 H30B 109.1 . .
C29 C30 H30B 109.1 . .
H30A C30 H30B 107.9 . .
N6 C31 C32 122.0(4) . .
N6 C31 H31 119.0 . .
C32 C31 H31 119.0 . .
C33 C32 C31 119.0(4) . .
C33 C32 H32 120.5 . .
C31 C32 H32 120.5 . .
C34 C33 C32 119.0(4) . .
C34 C33 H33 120.5 . .
C32 C33 H33 120.5 . .
C33 C34 C35 119.7(4) . .
C33 C34 H34 120.2 . .
C35 C34 H34 120.2 . .
N6 C35 C34 121.3(4) . .
N6 C35 C36 118.0(4) . .
C34 C35 C36 120.6(4) . .
N8 C36 C35 115.9(4) . .
N8 C36 H36A 108.3 . .
C35 C36 H36A 108.3 . .
N8 C36 H36B 108.3 . .
C35 C36 H36B 108.3 . .
H36A C36 H36B 107.4 . .
N7 C37 C38 123.9(5) . .
N7 C37 H37 118.1 . .
C38 C37 H37 118.1 . .
C37 C38 C39 118.1(5) . .
C37 C38 H38 121.0 . .
C39 C38 H38 121.0 . .
C40 C39 C38 118.5(5) . .
C40 C39 H39 120.8 . .
C38 C39 H39 120.8 . .
C39 C40 C41 120.6(5) . .
C39 C40 H40 119.7 . .
C41 C40 H40 119.7 . .
N7 C41 C40 120.8(5) . .
N7 C41 C42 115.7(4) . .
C40 C41 C42 123.4(5) . .
C41 C42 N8 110.6(4) . .
C41 C42 H42A 109.5 . .
N8 C42 H42A 109.5 . .
C41 C42 H42B 109.5 . .
N8 C42 H42B 109.5 . .
H42A C42 H42B 108.1 . .
F2 B1 F1 110.1(5) . .
F2 B1 F3 109.9(5) . .
F1 B1 F3 108.8(4) . .
F2 B1 F4 109.9(5) . .
F1 B1 F4 108.2(5) . .
F3 B1 F4 109.8(5) . .
F8 B2 F5 118.9(7) . .
F8 B2 F7 108.0(6) . .
F5 B2 F7 110.4(6) . .
F8 B2 F6 103.8(6) . .
F5 B2 F6 106.2(6) . .
F7 B2 F6 109.1(6) . .
C1 N1 C5 118.6(4) . .
C1 N1 Fe1 129.1(3) . .
C5 N1 Fe1 112.3(3) . .
C11 N2 C7 119.4(4) . .
C11 N2 Fe1 115.4(3) . .
C7 N2 Fe1 125.1(3) . .
C17 N3 C13 116.4(4) . .
C17 N3 Fe1 114.2(3) . .
C13 N3 Fe1 129.3(3) . .
C12 N4 C18 111.7(3) . .
C12 N4 C6 110.6(3) . .
C18 N4 C6 110.9(3) . .
C12 N4 Fe1 110.4(2) . .
C18 N4 Fe1 106.1(2) . .
C6 N4 Fe1 106.9(3) . .
C25 N5 C29 118.1(4) . .
C25 N5 Fe2 124.9(4) . .
C29 N5 Fe2 116.4(3) . .
C35 N6 C31 119.0(4) . .
C35 N6 Fe2 115.2(3) . .
C31 N6 Fe2 125.4(3) . .
C37 N7 C41 118.1(4) . .
C37 N7 Fe2 124.9(3) . .
C41 N7 Fe2 116.8(3) . .
C30 N8 C36 112.0(4) . .
C30 N8 C42 111.3(3) . .
C36 N8 C42 109.5(3) . .
C30 N8 Fe2 107.6(3) . .
C36 N8 Fe2 108.0(2) . .
C42 N8 Fe2 108.3(3) . .
C19 O1 Fe1 112.1(2) . .
C20 O2 Fe1 113.4(2) . .
C21 O3 H3A 109.5 . .
C22 O4 Fe2 114.1(2) . .
C23 O5 Fe2 116.8(2) . .
C24 O6 H6 109.5 . .
N2 Fe1 O2 93.62(13) . .
N2 Fe1 N3 88.94(14) . .
O2 Fe1 N3 97.27(13) . .
N2 Fe1 N4 85.82(14) . .
O2 Fe1 N4 178.70(14) . .
N3 Fe1 N4 83.90(14) . .
N2 Fe1 O1 176.64(13) . .
O2 Fe1 O1 83.22(11) . .
N3 Fe1 O1 90.34(12) . .
N4 Fe1 O1 97.36(12) . .
N2 Fe1 N1 93.90(13) . .
O2 Fe1 N1 95.01(13) . .
N3 Fe1 N1 167.20(15) . .
N4 Fe1 N1 83.86(15) . .
O1 Fe1 N1 87.51(12) . .
O5 Fe2 N6 88.74(12) . .
O5 Fe2 O4 77.71(10) . .
N6 Fe2 O4 165.78(12) . .
O5 Fe2 N7 103.23(14) . .
N6 Fe2 N7 99.87(12) . .
O4 Fe2 N7 87.58(11) . .
O5 Fe2 N5 105.04(13) . .
N6 Fe2 N5 86.10(13) . .
O4 Fe2 N5 93.19(12) . .
N7 Fe2 N5 151.22(14) . .
O5 Fe2 N8 168.31(11) . .
N6 Fe2 N8 79.94(12) . .
O4 Fe2 N8 113.79(11) . .
N7 Fe2 N8 76.13(14) . .
N5 Fe2 N8 77.28(14) . .

loop_
_geom_bond_atom_site_label_1
_geom_bond_atom_site_label_2
_geom_bond_distance
_geom_bond_site_symmetry_2
C1 N1 1.315(5) .
C1 C2 1.366(6) .
C1 H1 0.9400 .
C2 C3 1.380(6) .
C2 H2 0.9400 .
C3 C4 1.374(6) .
C3 H3 0.9400 .
C4 C5 1.391(6) .
C4 H4 0.9400 .
C5 N1 1.352(5) .
C5 C6 1.483(6) .
C6 N4 1.503(5) .
C6 H6A 0.9800 .
C6 H6B 0.9800 .
C7 N2 1.340(5) .
C7 C8 1.377(5) .
C7 H7 0.9400 .
C8 C9 1.378(6) .
C8 H8 0.9400 .
C9 C10 1.374(6) .
C9 H9 0.9400 .
C10 C11 1.386(5) .
C10 H10 0.9400 .
C11 N2 1.339(5) .
C11 C12 1.500(5) .
C12 N4 1.491(5) .
C12 H12A 0.9800 .
C12 H12B 0.9800 .
C13 C14 1.357(6) .
C13 N3 1.359(5) .
C13 H13 0.9400 .
C14 C15 1.368(7) .
C14 H14 0.9400 .
C15 C16 1.370(6) .
C15 H15 0.9400 .
C16 C17 1.361(6) .
C16 H16 0.9400 .
C17 N3 1.355(5) .
C17 C18 1.509(6) .
C18 N4 1.496(5) .
C18 H18A 0.9800 .
C18 H18B 0.9800 .
C19 O1 1.285(4) .
C19 C21 1.391(5) 3_655
C19 C20 1.486(5) .
C20 O2 1.290(4) .
C20 C21 1.387(5) .
C21 O3 1.368(4) .
C21 C19 1.391(5) 3_655
C22 O4 1.254(4) .
C22 C24 1.402(5) 3_656
C22 C23 1.523(5) .
C23 O5 1.284(4) .
C23 C24 1.362(5) .
C24 O6 1.377(4) .
C24 C22 1.402(5) 3_656
C25 N5 1.332(5) .
C25 C26 1.381(7) .
C25 H25 0.9400 .
C26 C27 1.363(7) .
C26 H26 0.9400 .
C27 C28 1.375(7) .
C27 H27 0.9400 .
C28 C29 1.372(6) .
C28 H28 0.9400 .
C29 N5 1.340(5) .
C29 C30 1.506(6) .
C30 N8 1.483(5) .
C30 H30A 0.9800 .
C30 H30B 0.9800 .
C31 N6 1.345(5) .
C31 C32 1.377(6) .
C31 H31 0.9400 .
C32 C33 1.377(6) .
C32 H32 0.9400 .
C33 C34 1.373(6) .
C33 H33 0.9400 .
C34 C35 1.382(6) .
C34 H34 0.9400 .
C35 N6 1.342(5) .
C35 C36 1.491(6) .
C36 N8 1.485(5) .
C36 H36A 0.9800 .
C36 H36B 0.9800 .
C37 N7 1.317(5) .
C37 C38 1.383(6) .
C37 H37 0.9400 .
C38 C39 1.385(7) .
C38 H38 0.9400 .
C39 C40 1.357(7) .
C39 H39 0.9400 .
C40 C41 1.390(6) .
C40 H40 0.9400 .
C41 N7 1.350(5) .
C41 C42 1.490(6) .
C42 N8 1.493(5) .
C42 H42A 0.9800 .
C42 H42B 0.9800 .
B1 F2 1.371(7) .
B1 F1 1.379(6) .
B1 F3 1.381(6) .
B1 F4 1.383(7) .
B2 F8 1.313(8) .
B2 F5 1.325(7) .
B2 F7 1.371(7) .
B2 F6 1.389(8) .
N1 Fe1 1.984(4) .
N2 Fe1 1.930(3) .
N3 Fe1 1.955(4) .
N4 Fe1 1.973(3) .
N5 Fe2 2.175(4) .
N6 Fe2 2.145(3) .
N7 Fe2 2.168(4) .
N8 Fe2 2.223(3) .
O1 Fe1 1.974(3) .
O2 Fe1 1.931(3) .
O3 H3A 0.8300 .
O4 Fe2 2.148(3) .
O5 Fe2 2.029(3) .
O6 H6 0.8300 .

loop_
_geom_torsion_atom_site_label_1
_geom_torsion_atom_site_label_2
_geom_torsion_atom_site_label_3
_geom_torsion_atom_site_label_4
_geom_torsion
_geom_torsion_site_symmetry_1
_geom_torsion_site_symmetry_4
N1 C1 C2 C3 -1.9(7) . .
C1 C2 C3 C4 1.8(7) . .
C2 C3 C4 C5 0.2(7) . .
C3 C4 C5 N1 -2.3(6) . .
C3 C4 C5 C6 172.6(4) . .
N1 C5 C6 N4 -29.3(5) . .
C4 C5 C6 N4 155.6(4) . .
N2 C7 C8 C9 0.6(7) . .
C7 C8 C9 C10 -0.8(7) . .
C8 C9 C10 C11 0.0(7) . .
C9 C10 C11 N2 1.1(7) . .
C9 C10 C11 C12 -179.1(4) . .
N2 C11 C12 N4 -4.5(6) . .
C10 C11 C12 N4 175.7(4) . .
N3 C13 C14 C15 0.6(7) . .
C13 C14 C15 C16 -0.1(7) . .
C14 C15 C16 C17 0.6(7) . .
C15 C16 C17 N3 -1.6(7) . .
C15 C16 C17 C18 -177.1(4) . .
N3 C17 C18 N4 28.8(5) . .
C16 C17 C18 N4 -155.3(4) . .
O1 C19 C20 O2 1.0(5) . .
C21 C19 C20 O2 -179.4(4) 3_655 .
O1 C19 C20 C21 179.8(4) . .
C21 C19 C20 C21 -0.6(6) 3_655 .
O2 C20 C21 O3 -0.1(6) . .
C19 C20 C21 O3 -178.9(3) . .
O2 C20 C21 C19 179.4(4) . 3_655
C19 C20 C21 C19 0.6(6) . 3_655
O4 C22 C23 O5 2.1(5) . .
C24 C22 C23 O5 -178.7(4) 3_656 .
O4 C22 C23 C24 -179.2(4) . .
C24 C22 C23 C24 -0.1(6) 3_656 .
O5 C23 C24 O6 -0.9(6) . .
C22 C23 C24 O6 -179.4(3) . .
O5 C23 C24 C22 178.6(4) . 3_656
C22 C23 C24 C22 0.1(6) . 3_656
N5 C25 C26 C27 -0.4(8) . .
C25 C26 C27 C28 1.6(8) . .
C26 C27 C28 C29 -1.9(7) . .
C27 C28 C29 N5 1.1(7) . .
C27 C28 C29 C30 -174.2(4) . .
N5 C29 C30 N8 33.8(5) . .
C28 C29 C30 N8 -150.6(4) . .
N6 C31 C32 C33 1.1(8) . .
C31 C32 C33 C34 -1.9(8) . .
C32 C33 C34 C35 0.6(8) . .
C33 C34 C35 N6 1.6(7) . .
C33 C34 C35 C36 176.8(5) . .
N6 C35 C36 N8 -19.3(6) . .
C34 C35 C36 N8 165.3(4) . .
N7 C37 C38 C39 -1.5(7) . .
C37 C38 C39 C40 1.7(7) . .
C38 C39 C40 C41 -0.8(7) . .
C39 C40 C41 N7 -0.5(7) . .
C39 C40 C41 C42 174.7(4) . .
N7 C41 C42 N8 -32.6(5) . .
C40 C41 C42 N8 151.9(4) . .
C2 C1 N1 C5 -0.2(6) . .
C2 C1 N1 Fe1 -178.9(3) . .
C4 C5 N1 C1 2.3(6) . .
C6 C5 N1 C1 -173.0(4) . .
C4 C5 N1 Fe1 -178.8(3) . .
C6 C5 N1 Fe1 6.0(4) . .
C10 C11 N2 C7 -1.3(6) . .
C12 C11 N2 C7 178.9(4) . .
C10 C11 N2 Fe1 -177.5(3) . .
C12 C11 N2 Fe1 2.7(5) . .
C8 C7 N2 C11 0.5(6) . .
C8 C7 N2 Fe1 176.3(3) . .
C16 C17 N3 C13 2.0(6) . .
C18 C17 N3 C13 177.9(4) . .
C16 C17 N3 Fe1 180.0(4) . .
C18 C17 N3 Fe1 -4.1(4) . .
C14 C13 N3 C17 -1.5(6) . .
C14 C13 N3 Fe1 -179.1(3) . .
C11 C12 N4 C18 -113.7(4) . .
C11 C12 N4 C6 122.2(4) . .
C11 C12 N4 Fe1 4.1(4) . .
C17 C18 N4 C12 81.8(4) . .
C17 C18 N4 C6 -154.3(3) . .
C17 C18 N4 Fe1 -38.6(4) . .
C5 C6 N4 C12 -82.7(4) . .
C5 C6 N4 C18 152.7(3) . .
C5 C6 N4 Fe1 37.5(4) . .
C26 C25 N5 C29 -0.5(6) . .
C26 C25 N5 Fe2 -171.3(4) . .
C28 C29 N5 C25 0.2(6) . .
C30 C29 N5 C25 175.7(4) . .
C28 C29 N5 Fe2 171.7(3) . .
C30 C29 N5 Fe2 -12.7(5) . .
C34 C35 N6 C31 -2.4(6) . .
C36 C35 N6 C31 -177.7(4) . .
C34 C35 N6 Fe2 -175.3(3) . .
C36 C35 N6 Fe2 9.4(5) . .
C32 C31 N6 C35 1.0(6) . .
C32 C31 N6 Fe2 173.2(4) . .
C38 C37 N7 C41 0.2(6) . .
C38 C37 N7 Fe2 175.7(3) . .
C40 C41 N7 C37 0.8(6) . .
C42 C41 N7 C37 -174.8(4) . .
C40 C41 N7 Fe2 -175.0(3) . .
C42 C41 N7 Fe2 9.4(5) . .
C29 C30 N8 C36 82.2(4) . .
C29 C30 N8 C42 -154.8(4) . .
C29 C30 N8 Fe2 -36.3(4) . .
C35 C36 N8 C30 -100.2(5) . .
C35 C36 N8 C42 135.9(4) . .
C35 C36 N8 Fe2 18.1(5) . .
C41 C42 N8 C30 156.5(4) . .
C41 C42 N8 C36 -79.2(4) . .
C41 C42 N8 Fe2 38.4(4) . .
C21 C19 O1 Fe1 175.4(3) 3_655 .
C20 C19 O1 Fe1 -5.0(4) . .
C21 C20 O2 Fe1 -175.1(3) . .
C19 C20 O2 Fe1 3.8(4) . .
C24 C22 O4 Fe2 -179.1(3) 3_656 .
C23 C22 O4 Fe2 0.0(4) . .
C24 C23 O5 Fe2 178.1(3) . .
C22 C23 O5 Fe2 -3.3(4) . .
C11 N2 Fe1 O2 -179.0(3) . .
C7 N2 Fe1 O2 5.1(4) . .
C11 N2 Fe1 N3 83.8(3) . .
C7 N2 Fe1 N3 -92.2(4) . .
C11 N2 Fe1 N4 -0.2(3) . .
C7 N2 Fe1 N4 -176.1(4) . .
C11 N2 Fe1 O1 161(2) . .
C7 N2 Fe1 O1 -14(3) . .
C11 N2 Fe1 N1 -83.7(3) . .
C7 N2 Fe1 N1 100.3(4) . .
C20 O2 Fe1 N2 176.1(3) . .
C20 O2 Fe1 N3 -94.5(3) . .
C20 O2 Fe1 N4 111(6) . .
C20 O2 Fe1 O1 -5.1(3) . .
C20 O2 Fe1 N1 81.8(3) . .
C17 N3 Fe1 N2 -101.1(3) . .
C13 N3 Fe1 N2 76.6(3) . .
C17 N3 Fe1 O2 165.4(3) . .
C13 N3 Fe1 O2 -16.9(4) . .
C17 N3 Fe1 N4 -15.2(3) . .
C13 N3 Fe1 N4 162.5(4) . .
C17 N3 Fe1 O1 82.2(3) . .
C13 N3 Fe1 O1 -100.1(3) . .
C17 N3 Fe1 N1 2.0(8) . .
C13 N3 Fe1 N1 179.7(5) . .
C12 N4 Fe1 N2 -2.3(3) . .
C18 N4 Fe1 N2 119.0(3) . .
C6 N4 Fe1 N2 -122.6(3) . .
C12 N4 Fe1 O2 62(6) . .
C18 N4 Fe1 O2 -176(100) . .
C6 N4 Fe1 O2 -58(6) . .
C12 N4 Fe1 N3 -91.6(3) . .
C18 N4 Fe1 N3 29.6(3) . .
C6 N4 Fe1 N3 148.0(3) . .
C12 N4 Fe1 O1 178.8(3) . .
C18 N4 Fe1 O1 -60.0(3) . .
C6 N4 Fe1 O1 58.4(3) . .
C12 N4 Fe1 N1 92.1(3) . .
C18 N4 Fe1 N1 -146.6(3) . .
C6 N4 Fe1 N1 -28.3(3) . .
C19 O1 Fe1 N2 25(2) . .
C19 O1 Fe1 O2 5.6(3) . .
C19 O1 Fe1 N3 102.8(3) . .
C19 O1 Fe1 N4 -173.3(3) . .
C19 O1 Fe1 N1 -89.8(3) . .
C1 N1 Fe1 N2 -82.4(4) . .
C5 N1 Fe1 N2 98.8(3) . .
C1 N1 Fe1 O2 11.6(4) . .
C5 N1 Fe1 O2 -167.2(3) . .
C1 N1 Fe1 N3 175.1(5) . .
C5 N1 Fe1 N3 -3.7(7) . .
C1 N1 Fe1 N4 -167.8(4) . .
C5 N1 Fe1 N4 13.4(3) . .
C1 N1 Fe1 O1 94.5(4) . .
C5 N1 Fe1 O1 -84.3(3) . .
C23 O5 Fe2 N6 -173.1(3) . .
C23 O5 Fe2 O4 2.6(3) . .
C23 O5 Fe2 N7 87.1(3) . .
C23 O5 Fe2 N5 -87.5(3) . .
C23 O5 Fe2 N8 172.5(6) . .
C35 N6 Fe2 O5 -176.2(3) . .
C31 N6 Fe2 O5 11.4(3) . .
C35 N6 Fe2 O4 166.2(4) . .
C31 N6 Fe2 O4 -6.2(7) . .
C35 N6 Fe2 N7 -73.0(3) . .
C31 N6 Fe2 N7 114.6(3) . .
C35 N6 Fe2 N5 78.6(3) . .
C31 N6 Fe2 N5 -93.8(4) . .
C35 N6 Fe2 N8 0.8(3) . .
C31 N6 Fe2 N8 -171.6(4) . .
C22 O4 Fe2 O5 -1.3(3) . .
C22 O4 Fe2 N6 16.7(6) . .
C22 O4 Fe2 N7 -105.4(3) . .
C22 O4 Fe2 N5 103.4(3) . .
C22 O4 Fe2 N8 -179.1(3) . .
C37 N7 Fe2 O5 2.2(3) . .
C41 N7 Fe2 O5 177.7(3) . .
C37 N7 Fe2 N6 -88.8(3) . .
C41 N7 Fe2 N6 86.7(3) . .
C37 N7 Fe2 O4 79.0(3) . .
C41 N7 Fe2 O4 -105.5(3) . .
C37 N7 Fe2 N5 171.2(3) . .
C41 N7 Fe2 N5 -13.3(4) . .
C37 N7 Fe2 N8 -165.8(3) . .
C41 N7 Fe2 N8 9.7(3) . .
C25 N5 Fe2 O5 -3.2(4) . .
C29 N5 Fe2 O5 -174.1(3) . .
C25 N5 Fe2 N6 84.4(3) . .
C29 N5 Fe2 N6 -86.5(3) . .
C25 N5 Fe2 O4 -81.4(3) . .
C29 N5 Fe2 O4 107.7(3) . .
C25 N5 Fe2 N7 -172.1(3) . .
C29 N5 Fe2 N7 17.0(4) . .
C25 N5 Fe2 N8 165.0(4) . .
C29 N5 Fe2 N8 -5.9(3) . .
C30 N8 Fe2 O5 125.5(6) . .
C36 N8 Fe2 O5 4.4(8) . .
C42 N8 Fe2 O5 -114.1(6) . .
C30 N8 Fe2 N6 110.9(3) . .
C36 N8 Fe2 N6 -10.2(3) . .
C42 N8 Fe2 N6 -128.7(3) . .
C30 N8 Fe2 O4 -65.2(3) . .
C36 N8 Fe2 O4 173.7(3) . .
C42 N8 Fe2 O4 55.2(3) . .
C30 N8 Fe2 N7 -146.2(3) . .
C36 N8 Fe2 N7 92.7(3) . .
C42 N8 Fe2 N7 -25.8(3) . .
C30 N8 Fe2 N5 22.6(3) . .
C36 N8 Fe2 N5 -98.4(3) . .
C42 N8 Fe2 N5 143.1(3) . .
